data_4100593
_publ_section_title
;
Crystal and molecular structure of ca170105
;
_journal_name_full 'Journal of the American Chemical Society'
_journal_paper_doi 10.1021/ja0524447
_journal_year 2005
_chemical_formula_sum 'C59 H65 B F15 Fe N3 Si2'
_chemical_formula_weight 1223.98
_space_group_IT_number 14
_symmetry_cell_setting monoclinic
_symmetry_space_group_name_Hall '-P 2ybc'
_symmetry_space_group_name_H-M 'P 1 21/c 1'
_cell_angle_alpha 90.00
_cell_angle_beta 96.923(2)
_cell_angle_gamma 90.00
_cell_formula_units_Z 4
_cell_length_a 15.1477(13)
_cell_length_b 18.5854(13)
_cell_length_c 22.0858(18)
_cell_measurement_temperature 173(2)
_cell_volume 6172.4(8)
_diffrn_ambient_temperature 173(2)
_exptl_crystal_density_diffrn 1.317
_cod_depositor_comments
;
The following automatic conversions were performed:
'_symmetry_cell_setting' value 'Monoclinic' changed to 'monoclinic'
according to '/home/saulius/struct/CIF-dictionaries/cif_core.dic'
dictionary named 'cif_core.dic' version 2.4.1 from 2010-06-29.

Automatic conversion script
Id: cif_fix_enum 1527 2010-12-29 10:47:43Z saulius 
;
_cod_original_sg_symbol_H-M 'P 21/c'
_cod_database_code 4100593

loop_
_symmetry_equiv_pos_as_xyz
'x, y, z'
'-x, y+1/2, -z+1/2'
'-x, -y, -z'
'x, -y-1/2, z-1/2'

loop_
_atom_site_label
_atom_site_type_symbol
_atom_site_fract_x
_atom_site_fract_y
_atom_site_fract_z
_atom_site_U_iso_or_equiv
_atom_site_adp_type
_atom_site_occupancy
_atom_site_symmetry_multiplicity
_atom_site_calc_flag
_atom_site_refinement_flags
_atom_site_disorder_assembly
_atom_site_disorder_group
Fe1 Fe 0.33718(5) 0.84032(4) 0.23901(3) 0.0180(3) Uani 1 1 d U . .
Si1 Si 0.26405(12) 1.01602(9) 0.23756(8) 0.0296(5) Uani 1 1 d U . .
Si2 Si 0.07003(18) 1.04389(17) 0.15904(12) 0.0883(10) Uani 1 1 d U . .
N1 N 0.3381(3) 0.8022(2) 0.33419(18) 0.0158(11) Uani 1 1 d U . .
N2 N 0.3780(3) 0.7311(2) 0.2414(2) 0.0167(11) Uani 1 1 d U . .
N3 N 0.3342(3) 0.8027(3) 0.14335(19) 0.0202(11) Uani 1 1 d U . .
C1 C 0.3791(4) 0.7048(3) 0.4088(2) 0.0314(16) Uani 1 1 d U . .
H1A H 0.3602 0.7384 0.4389 0.047 Uiso 1 1 calc R . .
H1B H 0.4415 0.6916 0.4204 0.047 Uiso 1 1 calc R . .
H1C H 0.3420 0.6615 0.4074 0.047 Uiso 1 1 calc R . .
C2 C 0.3693(4) 0.7394(3) 0.3479(2) 0.0203(14) Uani 1 1 d U . .
C3 C 0.3956(3) 0.6979(3) 0.2953(2) 0.0165(13) Uani 1 1 d U . .
C4 C 0.4317(4) 0.6291(3) 0.2987(3) 0.0258(15) Uani 1 1 d U . .
H4A H 0.4442 0.6057 0.3370 0.031 Uiso 1 1 calc R . .
C5 C 0.4494(4) 0.5951(3) 0.2460(3) 0.0324(16) Uani 1 1 d U . .
H5A H 0.4748 0.5483 0.2478 0.039 Uiso 1 1 calc R . .
C6 C 0.4297(4) 0.6295(3) 0.1906(3) 0.0278(15) Uani 1 1 d U . .
H6A H 0.4409 0.6067 0.1538 0.033 Uiso 1 1 calc R . .
C7 C 0.3936(4) 0.6976(3) 0.1899(3) 0.0201(13) Uani 1 1 d U . .
C8 C 0.3647(4) 0.7399(3) 0.1343(2) 0.0234(14) Uani 1 1 d U . .
C9 C 0.3695(4) 0.7054(3) 0.0736(3) 0.0371(17) Uani 1 1 d U . .
H9A H 0.3493 0.7396 0.0411 0.056 Uiso 1 1 calc R . .
H9B H 0.3313 0.6627 0.0698 0.056 Uiso 1 1 calc R . .
H9C H 0.4310 0.6912 0.0702 0.056 Uiso 1 1 calc R . .
C10 C 0.3537(4) 0.9477(3) 0.2406(3) 0.0237(15) Uani 1 1 d U A .
C11 C 0.1720(6) 0.9908(6) 0.1792(4) 0.113(4) Uani 1 1 d U A .
H11A H 0.1988 0.9842 0.1409 0.135 Uiso 1 1 calc R . .
H11B H 0.1521 0.9425 0.1909 0.135 Uiso 1 1 calc R . .
C12 C 0.3276(14) 1.1087(8) 0.2391(12) 0.034(7) Uiso 0.43(3) 1 d PU A 1
H12A H 0.3735 1.1100 0.2744 0.050 Uiso 0.43(3) 1 calc PR A 1
H12B H 0.2854 1.1481 0.2421 0.050 Uiso 0.43(3) 1 calc PR A 1
H12C H 0.3556 1.1140 0.2016 0.050 Uiso 0.43(3) 1 calc PR A 1
C12' C 0.2949(10) 1.1021(6) 0.2073(8) 0.029(5) Uiso 0.57(3) 1 d PU A 2
H12D H 0.2621 1.1093 0.1667 0.044 Uiso 0.57(3) 1 calc PR A 2
H12E H 0.3589 1.1026 0.2044 0.044 Uiso 0.57(3) 1 calc PR A 2
H12F H 0.2802 1.1408 0.2345 0.044 Uiso 0.57(3) 1 calc PR A 2
C13 C 0.2244(5) 1.0233(4) 0.3134(3) 0.0481(19) Uani 1 1 d U A .
H13A H 0.2013 0.9766 0.3248 0.072 Uiso 1 1 calc R . .
H13B H 0.1770 1.0594 0.3118 0.072 Uiso 1 1 calc R . .
H13C H 0.2738 1.0377 0.3437 0.072 Uiso 1 1 calc R . .
C14 C -0.0250(9) 0.9755(9) 0.1215(8) 0.205(8) Uani 1 1 d U A .
H14A H -0.0799 1.0024 0.1091 0.307 Uiso 1 1 calc R . .
H14B H -0.0363 0.9389 0.1516 0.307 Uiso 1 1 calc R . .
H14C H -0.0050 0.9522 0.0858 0.307 Uiso 1 1 calc R . .
C15 C 0.0952(17) 1.1024(11) 0.1007(9) 0.081(8) Uiso 0.57(4) 1 d PU A 1
H15A H 0.1413 1.1365 0.1172 0.121 Uiso 0.57(4) 1 calc PR A 1
H15B H 0.0416 1.1288 0.0845 0.121 Uiso 0.57(4) 1 calc PR A 1
H15C H 0.1168 1.0743 0.0679 0.121 Uiso 0.57(4) 1 calc PR A 1
C15' C 0.048(3) 1.0758(18) 0.0821(13) 0.101(12) Uiso 0.43(4) 1 d PU A 2
H15D H 0.0865 1.1174 0.0768 0.151 Uiso 0.43(4) 1 calc PR A 2
H15E H -0.0141 1.0901 0.0736 0.151 Uiso 0.43(4) 1 calc PR A 2
H15F H 0.0611 1.0375 0.0540 0.151 Uiso 0.43(4) 1 calc PR A 2
C16 C 0.0269(9) 1.0878(8) 0.2207(6) 0.092(6) Uiso 0.717(18) 1 d PU A 1
H16A H 0.0715 1.1212 0.2405 0.137 Uiso 0.717(18) 1 calc PR A 1
H16B H 0.0123 1.0518 0.2504 0.137 Uiso 0.717(18) 1 calc PR A 1
H16C H -0.0270 1.1145 0.2053 0.137 Uiso 0.717(18) 1 calc PR A 1
C16' C -0.001(2) 1.0201(19) 0.2073(13) 0.077(12) Uiso 0.283(18) 1 d PU A 2
H16D H 0.0163 1.0435 0.2468 0.115 Uiso 0.283(18) 1 calc PR A 2
H16E H 0.0009 0.9678 0.2126 0.115 Uiso 0.283(18) 1 calc PR A 2
H16F H -0.0609 1.0351 0.1911 0.115 Uiso 0.283(18) 1 calc PR A 2
C17 C 0.3080(3) 0.8451(3) 0.3826(2) 0.0138(13) Uiso 1 1 d U . .
C18 C 0.2168(4) 0.8409(3) 0.3888(3) 0.0289(15) Uani 1 1 d U . .
C19 C 0.1856(4) 0.8828(3) 0.4349(3) 0.0346(16) Uani 1 1 d U . .
H19A H 0.1247 0.8804 0.4412 0.042 Uiso 1 1 calc R . .
C20 C 0.2425(4) 0.9271(3) 0.4709(3) 0.0320(16) Uani 1 1 d U . .
H20A H 0.2211 0.9542 0.5026 0.038 Uiso 1 1 calc R . .
C21 C 0.3304(4) 0.9325(3) 0.4613(2) 0.0265(15) Uani 1 1 d U . .
H21A H 0.3685 0.9644 0.4857 0.032 Uiso 1 1 calc R . .
C22 C 0.3646(4) 0.8920(3) 0.4162(2) 0.0206(14) Uani 1 1 d U . .
C23 C 0.1522(4) 0.7939(4) 0.3478(3) 0.0426(18) Uani 1 1 d U . .
H23A H 0.1851 0.7737 0.3150 0.051 Uiso 1 1 calc R . .
C24 C 0.0751(6) 0.8377(5) 0.3173(5) 0.106(4) Uani 1 1 d U . .
H24A H 0.0352 0.8063 0.2908 0.159 Uiso 1 1 calc R . .
H24B H 0.0977 0.8759 0.2929 0.159 Uiso 1 1 calc R . .
H24C H 0.0423 0.8590 0.3485 0.159 Uiso 1 1 calc R . .
C25 C 0.1192(8) 0.7339(5) 0.3804(5) 0.129(5) Uani 1 1 d U . .
H25A H 0.1693 0.7043 0.3982 0.194 Uiso 1 1 calc R . .
H25B H 0.0792 0.7047 0.3522 0.194 Uiso 1 1 calc R . .
H25C H 0.0867 0.7521 0.4130 0.194 Uiso 1 1 calc R . .
C26 C 0.4614(4) 0.9009(3) 0.4068(2) 0.0238(14) Uani 1 1 d U . .
H26A H 0.4697 0.8769 0.3673 0.029 Uiso 1 1 calc R . .
C27 C 0.4889(4) 0.9789(3) 0.4016(3) 0.0322(16) Uani 1 1 d U . .
H27A H 0.4489 1.0026 0.3696 0.048 Uiso 1 1 calc R . .
H27B H 0.5500 0.9811 0.3914 0.048 Uiso 1 1 calc R . .
H27C H 0.4855 1.0033 0.4406 0.048 Uiso 1 1 calc R . .
C28 C 0.5236(4) 0.8633(3) 0.4571(3) 0.0358(17) Uani 1 1 d U . .
H28A H 0.5854 0.8697 0.4493 0.054 Uiso 1 1 calc R . .
H28B H 0.5095 0.8118 0.4574 0.054 Uiso 1 1 calc R . .
H28C H 0.5156 0.8844 0.4967 0.054 Uiso 1 1 calc R . .
C29 C 0.2995(4) 0.8471(3) 0.0916(2) 0.0253(14) Uani 1 1 d U . .
C30 C 0.3536(4) 0.8988(3) 0.0702(2) 0.0257(14) Uani 1 1 d U . .
C31 C 0.3156(5) 0.9443(3) 0.0233(3) 0.0411(18) Uani 1 1 d U . .
H31A H 0.3505 0.9805 0.0073 0.049 Uiso 1 1 calc R . .
C32 C 0.2267(5) 0.9359(4) 0.0007(3) 0.053(2) Uani 1 1 d U . .
H32A H 0.2014 0.9660 -0.0316 0.063 Uiso 1 1 calc R . .
C33 C 0.1747(5) 0.8851(4) 0.0240(3) 0.0499(19) Uani 1 1 d U . .
H33A H 0.1135 0.8821 0.0086 0.060 Uiso 1 1 calc R . .
C34 C 0.2092(5) 0.8375(4) 0.0699(3) 0.0380(16) Uani 1 1 d U . .
C35 C 0.4521(4) 0.9060(3) 0.0938(3) 0.0295(15) Uani 1 1 d U . .
H35A H 0.4613 0.8831 0.1351 0.035 Uiso 1 1 calc R . .
C36 C 0.5109(4) 0.8655(4) 0.0531(3) 0.0389(17) Uani 1 1 d U . .
H36A H 0.5735 0.8709 0.0697 0.058 Uiso 1 1 calc R . .
H36B H 0.5018 0.8854 0.0117 0.058 Uiso 1 1 calc R . .
H36C H 0.4950 0.8143 0.0518 0.058 Uiso 1 1 calc R . .
C37 C 0.4830(5) 0.9826(3) 0.1011(3) 0.0421(18) Uani 1 1 d U . .
H37A H 0.4454 1.0086 0.1269 0.063 Uiso 1 1 calc R . .
H37B H 0.4791 1.0057 0.0610 0.063 Uiso 1 1 calc R . .
H37C H 0.5449 0.9836 0.1202 0.063 Uiso 1 1 calc R . .
C38 C 0.1517(5) 0.7788(5) 0.0938(3) 0.063(2) Uani 1 1 d U . .
H38A H 0.1922 0.7363 0.1001 0.076 Uiso 1 1 calc R . .
C39 C 0.0766(6) 0.7529(5) 0.0524(4) 0.091(3) Uani 1 1 d U . .
H39A H 0.0458 0.7149 0.0724 0.137 Uiso 1 1 calc R . .
H39B H 0.0979 0.7336 0.0155 0.137 Uiso 1 1 calc R . .
H39C H 0.0353 0.7927 0.0413 0.137 Uiso 1 1 calc R . .
C40 C 0.1254(6) 0.7935(5) 0.1554(4) 0.081(3) Uani 1 1 d U . .
H40A H 0.0899 0.7532 0.1678 0.121 Uiso 1 1 calc R . .
H40B H 0.0901 0.8378 0.1542 0.121 Uiso 1 1 calc R . .
H40C H 0.1788 0.7991 0.1848 0.121 Uiso 1 1 calc R . .
H10B H 0.403(6) 0.957(4) 0.278(4) 0.11(3) Uiso 1 1 d . . .
H10A H 0.377(4) 0.953(3) 0.205(3) 0.04(2) Uiso 1 1 d . . .
F1 F -0.2677(3) 0.9368(2) 0.16112(16) 0.0513(11) Uani 1 1 d U . .
F2 F -0.2157(3) 1.0716(2) 0.15557(18) 0.0623(12) Uani 1 1 d U . .
F3 F -0.1879(3) 1.1534(2) 0.2581(2) 0.0600(12) Uani 1 1 d U . .
F4 F -0.2202(2) 1.09694(19) 0.36635(18) 0.0529(11) Uani 1 1 d U . .
F5 F -0.2769(2) 0.96349(18) 0.37329(15) 0.0412(10) Uani 1 1 d U . .
F6 F -0.1428(2) 0.8689(2) 0.35653(17) 0.0519(11) Uani 1 1 d U . .
F7 F -0.0984(3) 0.7960(3) 0.4570(2) 0.0810(15) Uani 1 1 d U . .
F8 F -0.2144(3) 0.6983(2) 0.4976(2) 0.0818(15) Uani 1 1 d U . .
F9 F -0.3756(3) 0.6776(2) 0.4300(2) 0.0712(13) Uani 1 1 d U . .
F10 F -0.4206(2) 0.7495(2) 0.32943(17) 0.0488(11) Uani 1 1 d U . .
F11 F -0.4390(2) 0.7676(2) 0.18366(17) 0.0506(11) Uani 1 1 d U . .
F12 F -0.3924(3) 0.6821(2) 0.09858(18) 0.0634(12) Uani 1 1 d U . .
F13 F -0.2201(3) 0.6680(2) 0.07994(18) 0.0680(13) Uani 1 1 d U . .
F14 F -0.0931(3) 0.7421(3) 0.1523(2) 0.0981(18) Uani 1 1 d U . .
F15 F -0.1385(2) 0.8301(3) 0.2381(2) 0.0767(15) Uani 1 1 d U . .
C41 C -0.4213(4) 0.8830(3) 0.2646(3) 0.0319(16) Uani 1 1 d U . .
H41A H -0.4363 0.9087 0.2260 0.048 Uiso 1 1 calc R . .
H41B H -0.4315 0.9146 0.2986 0.048 Uiso 1 1 calc R . .
H41C H -0.4588 0.8401 0.2652 0.048 Uiso 1 1 calc R . .
C42 C -0.2692(4) 0.9392(3) 0.2686(3) 0.0243(14) Uani 1 1 d U . .
C43 C -0.2538(4) 0.9725(4) 0.2151(3) 0.0322(15) Uani 1 1 d U . .
C44 C -0.2261(4) 1.0435(4) 0.2108(3) 0.0384(16) Uani 1 1 d U . .
C45 C -0.2131(4) 1.0850(3) 0.2610(3) 0.0396(16) Uani 1 1 d U . .
C46 C -0.2285(4) 1.0557(3) 0.3156(3) 0.0334(15) Uani 1 1 d U . .
C47 C -0.2582(4) 0.9860(3) 0.3180(3) 0.0274(15) Uani 1 1 d U . .
C48 C -0.2857(4) 0.8148(3) 0.3362(3) 0.0284(14) Uani 1 1 d U . .
C49 C -0.2040(4) 0.8215(4) 0.3725(3) 0.0359(16) Uani 1 1 d U . .
C50 C -0.1800(5) 0.7846(4) 0.4253(3) 0.0499(19) Uani 1 1 d U . .
C51 C -0.2364(6) 0.7367(4) 0.4453(3) 0.0543(19) Uani 1 1 d U . .
C52 C -0.3185(5) 0.7264(4) 0.4118(3) 0.0436(17) Uani 1 1 d U . .
C53 C -0.3397(4) 0.7648(3) 0.3581(3) 0.0323(15) Uani 1 1 d U . .
C54 C -0.2919(4) 0.8060(3) 0.2166(3) 0.0273(14) Uani 1 1 d U . .
C55 C -0.3512(4) 0.7648(3) 0.1785(3) 0.0289(15) Uani 1 1 d U . .
C56 C -0.3291(5) 0.7210(4) 0.1333(3) 0.0388(17) Uani 1 1 d U . .
C57 C -0.2434(5) 0.7125(4) 0.1240(3) 0.0478(18) Uani 1 1 d U . .
C58 C -0.1800(5) 0.7495(4) 0.1609(3) 0.055(2) Uani 1 1 d U . .
C59 C -0.2055(5) 0.7939(4) 0.2046(3) 0.047(2) Uani 1 1 d U . .
B1 B -0.3175(4) 0.8592(4) 0.2714(3) 0.0257(16) Uani 1 1 d U . .

loop_
_atom_site_aniso_label
_atom_site_aniso_U_11
_atom_site_aniso_U_22
_atom_site_aniso_U_33
_atom_site_aniso_U_23
_atom_site_aniso_U_13
_atom_site_aniso_U_12
Fe1 0.0341(5) 0.0058(5) 0.0145(5) -0.0006(4) 0.0051(4) 0.0020(4)
Si1 0.0432(12) 0.0139(11) 0.0324(11) 0.0036(8) 0.0073(9) 0.0096(8)
Si2 0.0761(18) 0.123(3) 0.0659(17) 0.0279(16) 0.0084(14) 0.0591(17)
N1 0.025(3) 0.010(3) 0.014(2) -0.004(2) 0.007(2) 0.001(2)
N2 0.025(3) 0.010(3) 0.017(3) 0.000(2) 0.006(2) -0.002(2)
N3 0.033(3) 0.013(3) 0.015(2) -0.001(2) 0.004(2) -0.007(2)
C1 0.058(5) 0.019(4) 0.020(3) 0.011(3) 0.016(3) 0.008(3)
C2 0.043(4) 0.004(3) 0.014(3) 0.000(2) 0.005(3) -0.003(3)
C3 0.024(3) 0.008(3) 0.019(3) 0.000(3) 0.009(3) -0.005(3)
C4 0.037(4) 0.014(4) 0.026(3) 0.005(3) 0.001(3) 0.004(3)
C5 0.041(4) 0.011(4) 0.047(4) -0.004(3) 0.009(3) 0.007(3)
C6 0.039(4) 0.016(4) 0.030(3) -0.013(3) 0.011(3) 0.000(3)
C7 0.033(4) 0.009(3) 0.021(3) -0.009(3) 0.013(3) -0.008(3)
C8 0.035(4) 0.017(4) 0.019(3) -0.008(3) 0.007(3) -0.007(3)
C9 0.057(5) 0.038(5) 0.020(3) -0.011(3) 0.016(3) -0.005(3)
C10 0.037(4) 0.017(3) 0.019(4) -0.001(3) 0.011(3) 0.003(3)
C11 0.106(7) 0.147(10) 0.071(6) -0.057(6) -0.050(6) 0.088(7)
C13 0.056(5) 0.043(5) 0.047(4) -0.001(4) 0.017(4) 0.023(4)
C14 0.103(9) 0.251(18) 0.242(18) -0.039(15) -0.054(11) 0.016(10)
C18 0.048(4) 0.016(4) 0.024(3) 0.002(3) 0.010(3) 0.003(3)
C19 0.035(4) 0.034(4) 0.037(4) -0.003(3) 0.013(3) 0.008(3)
C20 0.051(4) 0.027(4) 0.022(4) -0.001(3) 0.016(3) 0.011(3)
C21 0.042(4) 0.021(4) 0.017(3) -0.005(3) 0.004(3) 0.000(3)
C22 0.038(3) 0.020(4) 0.006(3) 0.008(3) 0.009(3) 0.006(3)
C23 0.038(4) 0.045(5) 0.048(5) -0.020(3) 0.021(3) -0.008(3)
C24 0.071(6) 0.104(8) 0.130(9) -0.009(6) -0.037(6) -0.015(5)
C25 0.204(13) 0.070(7) 0.107(8) -0.003(6) -0.011(8) -0.084(7)
C26 0.039(4) 0.018(4) 0.016(3) -0.005(3) 0.008(3) -0.006(3)
C27 0.046(4) 0.024(4) 0.026(4) -0.001(3) 0.003(3) -0.003(3)
C28 0.049(4) 0.022(4) 0.038(4) 0.005(3) 0.013(3) 0.014(3)
C29 0.048(4) 0.012(4) 0.013(3) 0.000(3) -0.008(3) -0.006(3)
C30 0.051(4) 0.017(4) 0.009(3) -0.004(3) 0.001(3) -0.002(3)
C31 0.068(4) 0.028(4) 0.026(4) 0.010(3) -0.001(3) -0.002(3)
C32 0.072(5) 0.049(5) 0.029(4) 0.013(3) -0.024(4) 0.005(4)
C33 0.053(5) 0.062(5) 0.031(4) -0.003(3) -0.010(3) 0.004(4)
C34 0.053(4) 0.047(5) 0.012(3) -0.006(3) -0.005(3) -0.007(3)
C35 0.051(4) 0.021(4) 0.017(3) 0.004(3) 0.004(3) -0.014(3)
C36 0.054(4) 0.037(4) 0.026(4) 0.000(3) 0.008(3) -0.010(3)
C37 0.064(5) 0.028(4) 0.034(4) -0.006(3) 0.009(4) -0.021(3)
C38 0.042(5) 0.104(7) 0.041(4) 0.020(4) -0.003(4) -0.013(4)
C39 0.103(7) 0.082(7) 0.087(6) -0.005(5) 0.006(5) -0.057(6)
C40 0.077(6) 0.098(8) 0.070(5) -0.002(5) 0.021(5) -0.020(5)
F1 0.071(3) 0.054(3) 0.031(2) 0.001(2) 0.013(2) -0.007(2)
F2 0.074(3) 0.056(3) 0.060(3) 0.031(2) 0.017(2) 0.003(2)
F3 0.060(3) 0.017(2) 0.106(3) 0.009(2) 0.023(2) -0.0049(19)
F4 0.061(3) 0.030(2) 0.069(3) -0.018(2) 0.014(2) -0.0035(19)
F5 0.059(3) 0.035(2) 0.031(2) -0.0055(17) 0.0102(18) -0.0077(18)
F6 0.035(2) 0.051(3) 0.067(3) 0.013(2) -0.005(2) -0.0051(19)
F7 0.072(3) 0.086(4) 0.076(3) 0.022(3) -0.027(3) 0.008(3)
F8 0.109(4) 0.068(3) 0.066(3) 0.034(3) 0.000(3) 0.020(3)
F9 0.089(3) 0.045(3) 0.086(3) 0.027(2) 0.037(3) -0.002(2)
F10 0.043(2) 0.041(3) 0.063(3) 0.001(2) 0.009(2) -0.0189(19)
F11 0.037(2) 0.053(3) 0.062(3) -0.027(2) 0.006(2) -0.0143(19)
F12 0.074(3) 0.054(3) 0.061(3) -0.032(2) 0.000(2) -0.014(2)
F13 0.099(3) 0.051(3) 0.059(3) -0.026(2) 0.029(2) 0.009(2)
F14 0.057(3) 0.117(5) 0.127(4) -0.065(4) 0.039(3) -0.004(3)
F15 0.034(2) 0.093(4) 0.106(4) -0.058(3) 0.018(2) -0.006(2)
C41 0.030(3) 0.029(4) 0.037(4) -0.003(3) 0.006(3) -0.006(3)
C42 0.025(3) 0.022(3) 0.027(3) 0.001(3) 0.005(3) 0.003(3)
C43 0.038(4) 0.032(4) 0.027(4) -0.001(3) 0.008(3) 0.001(3)
C44 0.038(4) 0.030(4) 0.047(4) 0.022(3) 0.005(4) 0.006(3)
C45 0.042(4) 0.011(4) 0.067(4) 0.012(3) 0.009(4) 0.000(3)
C46 0.031(4) 0.019(4) 0.050(4) -0.009(3) 0.003(3) 0.004(3)
C47 0.032(4) 0.020(4) 0.031(4) -0.002(3) 0.009(3) 0.001(3)
C48 0.033(3) 0.017(4) 0.036(3) -0.003(3) 0.008(3) 0.004(3)
C49 0.038(4) 0.031(4) 0.040(4) 0.001(3) 0.008(3) 0.002(3)
C50 0.052(5) 0.044(5) 0.050(5) 0.003(3) -0.008(4) 0.012(3)
C51 0.078(5) 0.036(5) 0.049(5) 0.015(4) 0.007(4) 0.018(4)
C52 0.065(5) 0.016(4) 0.053(4) 0.005(3) 0.022(3) 0.004(3)
C53 0.040(4) 0.020(4) 0.039(4) 0.000(3) 0.014(3) -0.002(3)
C54 0.033(3) 0.018(4) 0.030(3) -0.002(3) 0.003(3) 0.000(3)
C55 0.033(4) 0.027(4) 0.027(4) -0.001(3) 0.007(3) -0.003(3)
C56 0.048(4) 0.033(4) 0.033(4) -0.014(3) -0.001(3) -0.003(3)
C57 0.069(4) 0.034(5) 0.044(5) -0.019(3) 0.020(4) 0.002(4)
C58 0.036(4) 0.067(6) 0.066(5) -0.026(4) 0.024(4) 0.000(4)
C59 0.034(4) 0.048(5) 0.060(5) -0.032(4) 0.009(3) -0.009(3)
B1 0.024(4) 0.023(4) 0.029(4) -0.007(3) 0.000(3) -0.003(3)

loop_
_geom_bond_atom_site_label_1
_geom_bond_atom_site_label_2
_geom_bond_distance
_geom_bond_site_symmetry_2
_geom_bond_publ_flag
Fe1 C10 2.011(6) . ?
Fe1 N2 2.121(4) . ?
Fe1 N1 2.217(4) . ?
Fe1 N3 2.221(4) . ?
Si1 C12' 1.815(10) . ?
Si1 C13 1.851(7) . ?
Si1 C10 1.855(6) . ?
Si1 C11 1.841(8) . ?
Si1 C12 1.972(17) . ?
Si2 C16' 1.66(3) . ?
Si2 C15 1.762(16) . ?
Si2 C16 1.779(13) . ?
Si2 C15' 1.79(2) . ?
Si2 C11 1.842(8) . ?
Si2 C14 2.022(14) . ?
N1 C2 1.281(7) . ?
N1 C17 1.450(7) . ?
N2 C3 1.339(7) . ?
N2 C7 1.342(7) . ?
N3 C8 1.280(7) . ?
N3 C29 1.456(7) . ?
C1 C2 1.482(7) . ?
C2 C3 1.490(8) . ?
C3 C4 1.389(8) . ?
C4 C5 1.378(8) . ?
C5 C6 1.382(8) . ?
C6 C7 1.379(8) . ?
C7 C8 1.478(8) . ?
C8 C9 1.496(8) . ?
C17 C22 1.375(7) . ?
C17 C18 1.407(8) . ?
C18 C19 1.409(8) . ?
C18 C23 1.525(9) . ?
C19 C20 1.374(8) . ?
C20 C21 1.377(8) . ?
C21 C22 1.396(8) . ?
C22 C26 1.515(8) . ?
C23 C25 1.448(11) . ?
C23 C24 1.514(11) . ?
C26 C27 1.516(8) . ?
C26 C28 1.536(8) . ?
C29 C30 1.382(8) . ?
C29 C34 1.405(8) . ?
C30 C31 1.405(8) . ?
C30 C35 1.526(8) . ?
C31 C32 1.387(9) . ?
C32 C33 1.369(10) . ?
C33 C34 1.398(9) . ?
C34 C38 1.529(10) . ?
C35 C37 1.502(8) . ?
C35 C36 1.538(9) . ?
C38 C39 1.455(9) . ?
C38 C40 1.488(10) . ?
F1 C43 1.358(7) . ?
F2 C44 1.352(7) . ?
F3 C45 1.332(7) . ?
F4 C46 1.351(7) . ?
F5 C47 1.352(7) . ?
F6 C49 1.356(7) . ?
F7 C50 1.361(8) . ?
F8 C51 1.364(8) . ?
F9 C52 1.348(8) . ?
F10 C53 1.340(7) . ?
F11 C55 1.350(7) . ?
F12 C56 1.362(7) . ?
F13 C57 1.355(7) . ?
F14 C58 1.360(8) . ?
F15 C59 1.360(7) . ?
C41 B1 1.623(9) . ?
C42 C43 1.379(8) . ?
C42 C47 1.389(8) . ?
C42 B1 1.661(9) . ?
C43 C44 1.391(9) . ?
C44 C45 1.346(9) . ?
C45 C46 1.367(9) . ?
C46 C47 1.376(9) . ?
C48 C53 1.364(9) . ?
C48 C49 1.397(8) . ?
C48 B1 1.673(9) . ?
C49 C50 1.363(9) . ?
C50 C51 1.345(10) . ?
C51 C52 1.382(10) . ?
C52 C53 1.389(9) . ?
C54 C55 1.385(8) . ?
C54 C59 1.385(9) . ?
C54 B1 1.645(9) . ?
C55 C56 1.359(9) . ?
C56 C57 1.348(9) . ?
C57 C58 1.368(9) . ?
C58 C59 1.360(9) . ?
